data_4341066
loop_
_publ_author_name
'Zhang, Shaowei'
'Shi, Wei'
'Li, Leilei'
'Duan, Eryue'
'Cheng, Peng'

_publ_section_title
;
 Lanthanide Coordination Polymers with &quot;fsy-type&quot; Topology Based
 on 4,4'-Azobenzoic Acid: Syntheses, Crystal Structures, and Magnetic
 Properties.
;
_journal_issue 19
_journal_name_full 'Inorganic chemistry'
_journal_page_first 10340
_journal_page_last 10346
_journal_paper_doi 10.1021/ic501395p
_journal_volume 53
_journal_year 2014
_chemical_formula_sum 'C54 H51.01 Dy2 N9 O15'
_chemical_formula_weight 1391.06
_chemical_name_systematic
; 
 ? 
;
_space_group_IT_number 14
_symmetry_cell_setting monoclinic
_symmetry_space_group_name_Hall '-P 2yn'
_symmetry_space_group_name_H-M 'P 1 21/n 1'
_atom_sites_solution_hydrogens geom
_atom_sites_solution_primary direct
_atom_sites_solution_secondary difmap
_audit_creation_method SHELXL-97
_cell_angle_alpha 90.00
_cell_angle_beta 94.748(3)
_cell_angle_gamma 90.00
_cell_formula_units_Z 2
_cell_length_a 16.2078(5)
_cell_length_b 8.7082(3)
_cell_length_c 20.8775(6)
_cell_measurement_reflns_used 3668
_cell_measurement_temperature 126.8(3)
_cell_measurement_theta_max 26.4170
_cell_measurement_theta_min 3.3560
_cell_volume 2936.55(16)
_computing_structure_refinement 'SHELXL-97 (Sheldrick, 1997)'
_computing_structure_solution 'SHELXS-97 (Sheldrick, 1990)'
_diffrn_ambient_temperature 126.8(3)
_diffrn_detector_area_resol_mean 16.2116
_diffrn_measured_fraction_theta_full 0.993
_diffrn_measured_fraction_theta_max 0.993
_diffrn_measurement_device_type 'SuperNova, Single source at offset, Eos'
_diffrn_measurement_method '\w scans'
_diffrn_radiation_monochromator mirror
_diffrn_radiation_source 'SuperNova (Mo) X-ray Source'
_diffrn_radiation_type MoK\a
_diffrn_radiation_wavelength 0.71073
_diffrn_reflns_av_R_equivalents 0.0680
_diffrn_reflns_av_sigmaI/netI 0.0986
_diffrn_reflns_limit_h_max 19
_diffrn_reflns_limit_h_min -18
_diffrn_reflns_limit_k_max 6
_diffrn_reflns_limit_k_min -10
_diffrn_reflns_limit_l_max 21
_diffrn_reflns_limit_l_min -24
_diffrn_reflns_number 12681
_diffrn_reflns_theta_full 25.00
_diffrn_reflns_theta_max 25.00
_diffrn_reflns_theta_min 3.06
_exptl_absorpt_coefficient_mu 2.596
_exptl_absorpt_correction_T_max 0.8598
_exptl_absorpt_correction_T_min 0.7126
_exptl_absorpt_correction_type multi-scan
_exptl_absorpt_process_details SADABS
_exptl_crystal_colour Orange
_exptl_crystal_density_diffrn 1.573
_exptl_crystal_density_method 'not measured'
_exptl_crystal_description Strip
_exptl_crystal_F_000 1380
_exptl_crystal_size_max 0.14
_exptl_crystal_size_mid 0.12
_exptl_crystal_size_min 0.06
_refine_diff_density_max 1.500
_refine_diff_density_min -0.727
_refine_diff_density_rms 0.166
_refine_ls_extinction_method none
_refine_ls_goodness_of_fit_ref 1.037
_refine_ls_hydrogen_treatment mixed
_refine_ls_matrix_type full
_refine_ls_number_parameters 409
_refine_ls_number_reflns 5145
_refine_ls_number_restraints 60
_refine_ls_restrained_S_all 1.034
_refine_ls_R_factor_all 0.0713
_refine_ls_R_factor_gt 0.0502
_refine_ls_shift/su_max 0.001
_refine_ls_shift/su_mean 0.000
_refine_ls_structure_factor_coef Fsqd
_refine_ls_weighting_details 'calc w=1/[\s^2^(Fo^2^)+(0.0443P)^2^+0.0000P] where P=(Fo^2^+2Fc^2^)/3'
_refine_ls_weighting_scheme calc
_refine_ls_wR_factor_gt 0.1069
_refine_ls_wR_factor_ref 0.1194
_reflns_number_gt 3916
_reflns_number_total 5145
_reflns_threshold_expression >2sigma(I)
_cod_data_source_file ic501395p_si_002.cif
_cod_data_source_block 5
_cod_depositor_comments
;
The following automatic conversions were performed:

'_symmetry_cell_setting' value 'Monoclinic' changed to 'monoclinic'
according to
/home/saulius/struct/COD-crude-data--automatic-downloads/rss-feeds/ACS/lib/dictionaries/cif_core.dic
dictionary named 'cif_core.dic' version 2.4.2 from
2011-04-26.

'_exptl_absorpt_correction_type' value 'Multi-scan'
changed to 'multi-scan' according to
/home/saulius/struct/COD-crude-data--automatic-downloads/rss-feeds/ACS/lib/dictionaries/cif_core.dic
dictionary named 'cif_core.dic' version 2.4.2 from 2011-04-26.

Automatic conversion script
Id: cif_fix_values 2281 2013-09-26 08:29:07Z andrius 

 Adding full bibliography for 4341062--4341068.cif.
;
_cod_original_cell_volume 2936.54(16)
_cod_original_sg_symbol_H-M P21/n
_cod_database_code 4341066

loop_
_symmetry_equiv_pos_as_xyz
'x, y, z'
'-x+1/2, y+1/2, -z+1/2'
'-x, -y, -z'
'x-1/2, -y-1/2, z-1/2'

loop_
_atom_site_label
_atom_site_type_symbol
_atom_site_fract_x
_atom_site_fract_y
_atom_site_fract_z
_atom_site_U_iso_or_equiv
_atom_site_adp_type
_atom_site_occupancy
_atom_site_symmetry_multiplicity
_atom_site_calc_flag
_atom_site_refinement_flags
_atom_site_disorder_assembly
_atom_site_disorder_group
Dy1 Dy 0.242717(18) 0.22223(4) 0.712688(16) 0.01597(13) Uani 1 1 d . . .
O1 O 0.1276(3) 0.3579(6) 0.6627(2) 0.0229(12) Uani 1 1 d . . .
O2 O 0.3677(3) 0.3230(6) 0.7487(2) 0.0217(12) Uani 1 1 d . . .
O3 O 0.3207(3) 0.0400(6) 0.6611(2) 0.0241(12) Uani 1 1 d . . .
O4 O 0.1786(3) 0.3013(5) 0.8010(2) 0.0183(11) Uani 1 1 d . . .
O5 O 0.1379(3) 0.0469(6) 0.7007(2) 0.0242(12) Uani 1 1 d . . .
O6 O 0.2870(3) 0.0355(5) 0.7946(2) 0.0181(11) Uani 1 1 d . . .
O7 O 0.2790(3) 0.3216(6) 0.6142(3) 0.0338(13) Uani 1 1 d U . .
O8 O 0.3939(6) 0.6638(13) 0.4340(6) 0.035(3) Uani 0.50 1 d P . .
N1 N -0.0149(4) 0.9342(7) 0.4995(3) 0.0276(16) Uani 1 1 d . . .
N2 N 0.7559(5) 0.4574(10) 0.8414(4) 0.060(2) Uani 1 1 d U . .
N3 N 0.7162(5) -0.1387(11) 0.6892(4) 0.061(2) Uani 1 1 d U . .
N4 N 0.3470(7) 0.2710(14) 0.5277(6) 0.041(3) Uani 0.67 1 d PU A 1
N5 N 0.2659(7) 0.5926(14) 0.4187(6) 0.022(3) Uani 0.50 1 d PU . .
C1 C 0.1529(4) 0.4948(9) 0.6654(3) 0.0218(17) Uani 1 1 d . . .
C2 C 0.1110(4) 0.6100(8) 0.6205(3) 0.0170(16) Uani 1 1 d . . .
C3 C 0.1487(4) 0.7509(8) 0.6098(4) 0.0227(18) Uani 1 1 d . . .
H3 H 0.2007 0.7719 0.6302 0.027 Uiso 1 1 calc R A .
C4 C 0.1104(4) 0.8588(9) 0.5698(4) 0.0257(18) Uani 1 1 d . . .
H4 H 0.1359 0.9525 0.5634 0.031 Uiso 1 1 calc R . .
C5 C 0.0321(5) 0.8264(9) 0.5387(4) 0.0278(19) Uani 1 1 d . . .
C6 C -0.0048(5) 0.6823(10) 0.5471(4) 0.033(2) Uani 1 1 d . . .
H6 H -0.0559 0.6594 0.5256 0.040 Uiso 1 1 calc R . .
C7 C 0.0349(4) 0.5749(9) 0.5874(4) 0.032(2) Uani 1 1 d . . .
H7 H 0.0110 0.4791 0.5926 0.038 Uiso 1 1 calc R A .
C8 C 0.4000(4) 0.4334(8) 0.7807(3) 0.0184(16) Uani 1 1 d . . .
C9 C 0.4925(4) 0.4259(9) 0.7973(4) 0.028(2) Uani 1 1 d . . .
C10 C 0.5311(5) 0.5381(11) 0.8371(4) 0.040(2) Uani 1 1 d . . .
H10 H 0.4994 0.6136 0.8548 0.049 Uiso 1 1 calc R . .
C11 C 0.6167(5) 0.5378(13) 0.8504(5) 0.062(3) Uani 1 1 d . . .
H11 H 0.6421 0.6117 0.8775 0.074 Uiso 1 1 calc R . .
C12 C 0.6619(6) 0.4301(14) 0.8239(5) 0.059(3) Uani 1 1 d U . .
C13 C 0.6258(6) 0.3138(12) 0.7862(6) 0.065(3) Uani 1 1 d . . .
H13 H 0.6579 0.2372 0.7697 0.078 Uiso 1 1 calc R . .
C14 C 0.5385(5) 0.3142(10) 0.7733(5) 0.044(2) Uani 1 1 d . . .
H14 H 0.5129 0.2369 0.7482 0.052 Uiso 1 1 calc R . .
C15 C 0.3566(4) -0.0822(9) 0.6778(3) 0.0210(17) Uani 1 1 d . . .
C16 C 0.4483(4) -0.0929(9) 0.6738(4) 0.0254(18) Uani 1 1 d . . .
C17 C 0.4905(5) 0.0182(10) 0.6411(4) 0.038(2) Uani 1 1 d . . .
H17 H 0.4617 0.0959 0.6183 0.046 Uiso 1 1 calc R . .
C18 C 0.5786(5) 0.0103(12) 0.6433(5) 0.051(3) Uani 1 1 d . . .
H18 H 0.6079 0.0836 0.6220 0.061 Uiso 1 1 calc R . .
C19 C 0.6201(6) -0.1056(15) 0.6769(5) 0.060(3) Uani 1 1 d U . .
C20 C 0.5782(6) -0.2119(13) 0.7076(5) 0.061(3) Uani 1 1 d U . .
H20 H 0.6072 -0.2906 0.7296 0.073 Uiso 1 1 calc R . .
C21 C 0.4920(5) -0.2071(11) 0.7072(5) 0.046(3) Uani 1 1 d . . .
H21 H 0.4643 -0.2809 0.7293 0.055 Uiso 1 1 calc R . .
C22 C 0.3419(9) 0.3455(17) 0.5827(7) 0.033(2) Uani 0.67 1 d PU A 1
C23 C 0.4143(6) 0.4526(13) 0.6067(5) 0.072(3) Uani 1 1 d U . .
H23A H 0.3936 0.5548 0.6118 0.108 Uiso 0.67 1 calc PR A 1
H23B H 0.4551 0.4535 0.5759 0.108 Uiso 0.67 1 calc PR A 1
H23C H 0.4389 0.4159 0.6472 0.108 Uiso 0.67 1 calc PR A 1
H23D H 0.4695 0.4278 0.6238 0.108 Uiso 0.33 1 calc PR A 2
H23E H 0.3778 0.4504 0.6406 0.108 Uiso 0.33 1 calc PR A 2
H23F H 0.4137 0.5533 0.5880 0.108 Uiso 0.33 1 calc PR A 2
C24 C 0.4225(7) 0.2884(13) 0.4909(5) 0.073(3) Uani 1 1 d . . .
H24A H 0.4295 0.3945 0.4801 0.109 Uiso 0.67 1 calc PR A 1
H24B H 0.4158 0.2284 0.4523 0.109 Uiso 0.67 1 calc PR A 1
H24C H 0.4705 0.2535 0.5170 0.109 Uiso 0.67 1 calc PR A 1
H24D H 0.4228 0.3771 0.4636 0.109 Uiso 0.33 1 calc PR A 2
H24E H 0.3907 0.2082 0.4692 0.109 Uiso 0.33 1 calc PR A 2
H24F H 0.4783 0.2536 0.5009 0.109 Uiso 0.33 1 calc PR A 2
C25 C 0.2770(7) 0.1691(15) 0.5077(5) 0.088(4) Uani 1 1 d U . .
H25A H 0.2724 0.0908 0.5396 0.132 Uiso 0.67 1 calc PR A 1
H25B H 0.2862 0.1223 0.4673 0.132 Uiso 0.67 1 calc PR A 1
H25C H 0.2268 0.2280 0.5032 0.132 Uiso 0.67 1 calc PR A 1
H25D H 0.2737 0.0676 0.5252 0.132 Uiso 0.33 1 calc PR A 2
H25E H 0.3153 0.1694 0.4750 0.132 Uiso 0.33 1 calc PR A 2
H25F H 0.2233 0.2001 0.4893 0.132 Uiso 0.33 1 calc PR A 2
C26 C 0.3280(9) 0.6611(18) 0.4510(7) 0.024(3) Uani 0.50 1 d PU . .
C27 C 0.3107(11) 0.741(2) 0.5142(10) 0.050(5) Uani 0.50 1 d P . .
H27A H 0.3619 0.7571 0.5399 0.075 Uiso 0.50 1 calc PR . .
H27B H 0.2748 0.6777 0.5374 0.075 Uiso 0.50 1 calc PR . .
H27C H 0.2845 0.8383 0.5048 0.075 Uiso 0.50 1 calc PR . .
C28 C 0.1842(9) 0.578(2) 0.4439(9) 0.042(4) Uani 0.50 1 d PU . .
H28A H 0.1910 0.5481 0.4883 0.063 Uiso 0.50 1 calc PR . .
H28B H 0.1522 0.5018 0.4198 0.063 Uiso 0.50 1 calc PR . .
H28C H 0.1559 0.6750 0.4402 0.063 Uiso 0.50 1 calc PR . .
C29 C 0.2806(11) 0.525(2) 0.3589(10) 0.066(6) Uani 0.50 1 d P . .
H29A H 0.3348 0.5536 0.3476 0.099 Uiso 0.50 1 calc PR . .
H29B H 0.2398 0.5608 0.3263 0.099 Uiso 0.50 1 calc PR . .
H29C H 0.2772 0.4155 0.3622 0.099 Uiso 0.50 1 calc PR . .
N6 N 0.3841(15) 0.330(3) 0.5531(14) 0.053(6) Uani 0.33 1 d PU A 2
C1A C 0.3099(17) 0.293(3) 0.5668(14) 0.035(7) Uani 0.33 1 d PU A 2

loop_
_atom_site_aniso_label
_atom_site_aniso_U_11
_atom_site_aniso_U_22
_atom_site_aniso_U_33
_atom_site_aniso_U_23
_atom_site_aniso_U_13
_atom_site_aniso_U_12
Dy1 0.0129(2) 0.0151(2) 0.0196(2) 0.00055(14) -0.00039(13) 0.00001(14)
O1 0.022(3) 0.015(3) 0.030(3) 0.001(2) -0.008(2) -0.001(2)
O2 0.017(3) 0.020(3) 0.028(3) -0.006(2) 0.003(2) 0.000(2)
O3 0.028(3) 0.022(3) 0.023(3) -0.001(2) 0.004(2) 0.010(2)
O4 0.013(2) 0.019(3) 0.024(3) 0.000(2) 0.005(2) -0.002(2)
O5 0.015(3) 0.022(3) 0.034(3) 0.000(2) -0.002(2) -0.004(2)
O6 0.014(2) 0.018(3) 0.021(3) -0.003(2) -0.005(2) -0.001(2)
O7 0.041(3) 0.034(4) 0.028(3) 0.013(3) 0.010(2) 0.013(2)
O8 0.017(5) 0.028(7) 0.063(9) 0.000(6) 0.014(5) -0.009(5)
N1 0.033(4) 0.020(4) 0.029(4) 0.011(3) -0.003(3) 0.001(3)
N2 0.068(4) 0.061(6) 0.050(6) -0.003(5) -0.012(4) 0.004(5)
N3 0.057(4) 0.067(7) 0.062(7) 0.016(5) 0.021(4) -0.007(5)
N4 0.042(3) 0.042(3) 0.039(3) -0.001(2) 0.004(2) 0.0005(19)
N5 0.023(3) 0.021(3) 0.023(3) 0.0022(19) 0.0034(19) 0.0013(19)
C1 0.019(4) 0.029(5) 0.017(4) 0.002(3) 0.005(3) 0.007(3)
C2 0.014(4) 0.018(4) 0.019(4) -0.001(3) -0.005(3) 0.004(3)
C3 0.018(4) 0.029(5) 0.019(4) 0.000(3) -0.006(3) -0.004(3)
C4 0.027(4) 0.018(5) 0.031(5) 0.002(3) -0.005(3) -0.005(3)
C5 0.032(4) 0.016(4) 0.034(5) 0.004(4) -0.005(4) -0.003(4)
C6 0.026(4) 0.028(5) 0.042(6) 0.005(4) -0.011(4) -0.005(4)
C7 0.030(4) 0.014(4) 0.049(6) 0.010(4) -0.009(4) -0.007(3)
C8 0.015(4) 0.016(4) 0.023(4) 0.006(3) 0.000(3) -0.004(3)
C9 0.015(4) 0.020(5) 0.048(6) 0.012(4) -0.005(4) -0.005(3)
C10 0.027(5) 0.049(6) 0.043(6) 0.013(5) -0.008(4) -0.011(4)
C11 0.038(6) 0.074(8) 0.070(8) 0.023(6) -0.020(5) -0.025(5)
C12 0.059(3) 0.059(3) 0.060(3) 0.003(2) 0.0049(19) -0.001(2)
C13 0.038(6) 0.051(7) 0.109(10) 0.013(7) 0.025(6) 0.025(5)
C14 0.019(4) 0.038(6) 0.074(7) -0.004(5) 0.008(4) 0.007(4)
C15 0.019(4) 0.021(5) 0.022(4) -0.006(3) 0.000(3) -0.005(3)
C16 0.010(4) 0.034(5) 0.032(5) -0.006(4) 0.001(3) -0.002(3)
C17 0.041(5) 0.039(6) 0.038(6) -0.012(4) 0.022(4) -0.019(4)
C18 0.046(6) 0.061(8) 0.051(7) -0.013(5) 0.034(5) -0.028(5)
C19 0.049(4) 0.084(9) 0.048(7) -0.010(6) 0.015(5) -0.019(6)
C20 0.058(3) 0.063(3) 0.061(3) 0.003(2) 0.005(2) 0.0037(19)
C21 0.017(4) 0.064(7) 0.055(7) 0.013(5) 0.003(4) 0.002(4)
C22 0.034(3) 0.033(3) 0.032(3) 0.0014(19) 0.0045(18) 0.0006(19)
C23 0.090(7) 0.060(8) 0.065(8) 0.002(6) 0.000(6) -0.045(6)
C24 0.093(8) 0.082(9) 0.048(7) -0.009(6) 0.034(6) -0.001(7)
C25 0.108(9) 0.113(11) 0.041(8) 0.004(7) -0.005(7) -0.048(8)
C26 0.025(4) 0.023(4) 0.025(4) 0.002(2) 0.002(2) 0.001(2)
C27 0.040(11) 0.045(13) 0.066(15) -0.019(10) 0.012(10) 0.023(9)
C28 0.038(5) 0.041(6) 0.047(6) 0.003(4) 0.005(4) -0.001(4)
C29 0.048(12) 0.070(15) 0.072(17) 0.002(13) -0.038(11) -0.007(11)
N6 0.053(6) 0.053(6) 0.053(6) 0.0001(10) 0.0045(12) -0.0001(10)
C1A 0.035(7) 0.035(7) 0.035(7) 0.0002(10) 0.0028(12) 0.0001(10)

loop_
_atom_type_symbol
_atom_type_description
_atom_type_scat_dispersion_real
_atom_type_scat_dispersion_imag
_atom_type_scat_source
C C 0.0033 0.0016 'International Tables Vol C Tables 4.2.6.8 and 6.1.1.4'
H H 0.0000 0.0000 'International Tables Vol C Tables 4.2.6.8 and 6.1.1.4'
Dy Dy -0.1892 4.4098 'International Tables Vol C Tables 4.2.6.8 and 6.1.1.4'
N N 0.0061 0.0033 'International Tables Vol C Tables 4.2.6.8 and 6.1.1.4'
O O 0.0106 0.0060 'International Tables Vol C Tables 4.2.6.8 and 6.1.1.4'

loop_
_geom_angle_atom_site_label_1
_geom_angle_atom_site_label_2
_geom_angle_atom_site_label_3
_geom_angle
_geom_angle_site_symmetry_1
_geom_angle_site_symmetry_3
O2 Dy1 O5 158.06(18) . .
O2 Dy1 O4 93.92(16) . .
O5 Dy1 O4 84.63(17) . .
O2 Dy1 O3 85.08(17) . .
O5 Dy1 O3 85.50(17) . .
O4 Dy1 O3 150.30(17) . .
O2 Dy1 O7 82.34(19) . .
O5 Dy1 O7 112.87(19) . .
O4 Dy1 O7 139.02(18) . .
O3 Dy1 O7 70.37(18) . .
O2 Dy1 O1 126.73(18) . .
O5 Dy1 O1 74.59(16) . .
O4 Dy1 O1 79.20(17) . .
O3 Dy1 O1 124.62(17) . .
O7 Dy1 O1 71.14(17) . .
O2 Dy1 O6 79.75(16) . .
O5 Dy1 O6 78.65(16) . .
O4 Dy1 O6 76.22(16) . .
O3 Dy1 O6 74.39(16) . .
O7 Dy1 O6 141.53(16) . .
O1 Dy1 O6 145.01(16) . .
O2 Dy1 O6 77.57(15) . 2_556
O5 Dy1 O6 121.86(14) . 2_556
O4 Dy1 O6 70.18(15) . 2_556
O3 Dy1 O6 137.59(15) . 2_556
O7 Dy1 O6 69.16(17) . 2_556
O1 Dy1 O6 50.19(14) . 2_556
O6 Dy1 O6 137.61(9) . 2_556
O2 Dy1 C1 101.8(2) . .
O5 Dy1 C1 99.28(19) . .
O4 Dy1 C1 77.36(18) . .
O3 Dy1 C1 131.96(19) . .
O7 Dy1 C1 63.76(18) . .
O1 Dy1 C1 25.01(17) . .
O6 Dy1 C1 153.58(18) . .
O6 Dy1 C1 25.85(17) 2_556 .
C1 O1 Dy1 102.1(4) . .
C8 O2 Dy1 142.0(4) . .
C15 O3 Dy1 134.8(5) . .
C15 O4 Dy1 140.3(5) 2_556 .
C8 O5 Dy1 151.7(5) 2_546 .
C1 O6 Dy1 144.2(4) 2_546 .
C1 O6 Dy1 83.3(4) 2_546 2_546
Dy1 O6 Dy1 125.52(18) . 2_546
C1A O7 C22 35.3(13) . .
C1A O7 Dy1 144.7(15) . .
C22 O7 Dy1 141.3(7) . .
N1 N1 C5 114.2(7) 3_576 .
N3 N2 C12 100.2(8) 2_656 .
N2 N3 C19 101.6(9) 2_646 .
C22 N4 C25 116.0(12) . .
C22 N4 C24 120.2(12) . .
C25 N4 C24 123.8(11) . .
C26 N5 C29 117.7(12) . .
C26 N5 C28 122.1(13) . .
C29 N5 C28 120.1(13) . .
O1 C1 O6 121.2(6) . 2_556
O1 C1 C2 118.5(6) . .
O6 C1 C2 120.3(7) 2_556 .
O1 C1 Dy1 52.8(3) . .
O6 C1 Dy1 70.9(4) 2_556 .
C2 C1 Dy1 161.1(5) . .
C7 C2 C3 119.6(6) . .
C7 C2 C1 119.9(7) . .
C3 C2 C1 120.5(6) . .
C4 C3 C2 121.1(6) . .
C4 C3 H3 119.5 . .
C2 C3 H3 119.5 . .
C3 C4 C5 119.4(7) . .
C3 C4 H4 120.3 . .
C5 C4 H4 120.3 . .
C4 C5 C6 119.8(7) . .
C4 C5 N1 123.6(7) . .
C6 C5 N1 116.5(6) . .
C7 C6 C5 119.9(7) . .
C7 C6 H6 120.1 . .
C5 C6 H6 120.1 . .
C6 C7 C2 120.1(7) . .
C6 C7 H7 120.0 . .
C2 C7 H7 120.0 . .
O5 C8 O2 125.4(6) 2_556 .
O5 C8 C9 117.9(6) 2_556 .
O2 C8 C9 116.7(6) . .
C14 C9 C10 119.5(7) . .
C14 C9 C8 121.0(7) . .
C10 C9 C8 119.6(7) . .
C11 C10 C9 120.5(9) . .
C11 C10 H10 119.7 . .
C9 C10 H10 119.7 . .
C12 C11 C10 119.3(10) . .
C12 C11 H11 120.4 . .
C10 C11 H11 120.4 . .
C11 C12 C13 121.9(10) . .
C11 C12 N2 110.8(9) . .
C13 C12 N2 127.3(10) . .
C12 C13 C14 118.3(9) . .
C12 C13 H13 120.8 . .
C14 C13 H13 120.8 . .
C9 C14 C13 120.4(9) . .
C9 C14 H14 119.8 . .
C13 C14 H14 119.8 . .
O3 C15 O4 124.7(6) . 2_546
O3 C15 C16 118.6(7) . .
O4 C15 C16 116.7(6) 2_546 .
C21 C16 C17 119.7(7) . .
C21 C16 C15 119.3(7) . .
C17 C16 C15 120.8(7) . .
C16 C17 C18 118.7(9) . .
C16 C17 H17 120.6 . .
C18 C17 H17 120.6 . .
C19 C18 C17 119.9(9) . .
C19 C18 H18 120.0 . .
C17 C18 H18 120.0 . .
C20 C19 C18 120.3(9) . .
C20 C19 N3 109.1(10) . .
C18 C19 N3 130.6(9) . .
C19 C20 C21 121.4(10) . .
C19 C20 H20 119.3 . .
C21 C20 H20 119.3 . .
C16 C21 C20 119.9(9) . .
C16 C21 H21 120.1 . .
C20 C21 H21 120.1 . .
O7 C22 N4 118.4(14) . .
O7 C22 C23 123.2(12) . .
N4 C22 C23 118.4(12) . .
C22 C23 N6 35.9(9) . .
C22 C23 H23A 109.5 . .
N6 C23 H23A 127.5 . .
C22 C23 H23B 109.5 . .
N6 C23 H23B 73.9 . .
H23A C23 H23B 109.5 . .
C22 C23 H23C 109.5 . .
N6 C23 H23C 118.6 . .
H23A C23 H23C 109.5 . .
H23B C23 H23C 109.5 . .
C22 C23 H23D 129.9 . .
N6 C23 H23D 109.5 . .
H23A C23 H23D 119.3 . .
H23B C23 H23D 65.0 . .
H23C C23 H23D 44.8 . .
C22 C23 H23E 74.4 . .
N6 C23 H23E 109.5 . .
H23A C23 H23E 72.2 . .
H23B C23 H23E 174.5 . .
H23C C23 H23E 65.1 . .
H23D C23 H23E 109.5 . .
C22 C23 H23F 116.0 . .
N6 C23 H23F 109.5 . .
H23A C23 H23F 37.5 . .
H23B C23 H23F 72.8 . .
H23C C23 H23F 130.7 . .
H23D C23 H23F 109.5 . .
H23E C23 H23F 109.5 . .
N4 C24 N6 35.5(9) . .
N4 C24 H24A 109.5 . .
N6 C24 H24A 91.9 . .
N4 C24 H24B 109.5 . .
N6 C24 H24B 144.8 . .
H24A C24 H24B 109.5 . .
N4 C24 H24C 109.5 . .
N6 C24 H24C 87.9 . .
H24A C24 H24C 109.5 . .
H24B C24 H24C 109.5 . .
N4 C24 H24D 115.3 . .
N6 C24 H24D 109.5 . .
H24A C24 H24D 23.0 . .
H24B C24 H24D 86.8 . .
H24C C24 H24D 123.3 . .
N4 C24 H24E 74.9 . .
N6 C24 H24E 109.5 . .
H24A C24 H24E 131.2 . .
H24B C24 H24E 35.7 . .
H24C C24 H24E 114.5 . .
H24D C24 H24E 109.5 . .
N4 C24 H24F 130.4 . .
N6 C24 H24F 109.5 . .
H24A C24 H24F 103.2 . .
H24B C24 H24F 92.9 . .
H24C C24 H24F 22.1 . .
H24D C24 H24F 109.5 . .
H24E C24 H24F 109.5 . .
N4 C25 C1A 38.8(10) . .
N4 C25 H25A 109.5 . .
C1A C25 H25A 89.2 . .
N4 C25 H25B 109.5 . .
C1A C25 H25B 148.2 . .
H25A C25 H25B 109.5 . .
N4 C25 H25C 109.5 . .
C1A C25 H25C 86.8 . .
H25A C25 H25C 109.5 . .
H25B C25 H25C 109.5 . .
N4 C25 H25D 120.8 . .
C1A C25 H25D 109.5 . .
H25A C25 H25D 21.8 . .
H25B C25 H25D 87.8 . .
H25C C25 H25D 117.1 . .
N4 C25 H25E 70.8 . .
C1A C25 H25E 109.5 . .
H25A C25 H25E 125.9 . .
H25B C25 H25E 38.7 . .
H25C C25 H25E 121.5 . .
H25D C25 H25E 109.5 . .
N4 C25 H25F 126.6 . .
C1A C25 H25F 109.5 . .
H25A C25 H25F 110.9 . .
H25B C25 H25F 88.2 . .
H25C C25 H25F 22.8 . .
H25D C25 H25F 109.5 . .
H25E C25 H25F 109.5 . .
O8 C26 N5 122.9(15) . .
O8 C26 C27 119.7(15) . .
N5 C26 C27 117.5(13) . .
C26 C27 H27A 109.5 . .
C26 C27 H27B 109.5 . .
H27A C27 H27B 109.5 . .
C26 C27 H27C 109.5 . .
H27A C27 H27C 109.5 . .
H27B C27 H27C 109.5 . .
N5 C28 H28A 109.5 . .
N5 C28 H28B 109.5 . .
H28A C28 H28B 109.5 . .
N5 C28 H28C 109.5 . .
H28A C28 H28C 109.5 . .
H28B C28 H28C 109.5 . .
N5 C29 H29A 109.5 . .
N5 C29 H29B 109.5 . .
H29A C29 H29B 109.5 . .
N5 C29 H29C 109.5 . .
H29A C29 H29C 109.5 . .
H29B C29 H29C 109.5 . .
C1A N6 C24 125(3) . .
C1A N6 C23 104(2) . .
C24 N6 C23 129.3(18) . .
O7 C1A N6 127(3) . .
O7 C1A C25 128(2) . .
N6 C1A C25 104(2) . .

loop_
_geom_bond_atom_site_label_1
_geom_bond_atom_site_label_2
_geom_bond_distance
_geom_bond_site_symmetry_2
Dy1 O2 2.277(4) .
Dy1 O5 2.283(5) .
Dy1 O4 2.297(5) .
Dy1 O3 2.345(5) .
Dy1 O7 2.350(5) .
Dy1 O1 2.376(4) .
Dy1 O6 2.425(5) .
Dy1 O6 2.772(5) 2_556
Dy1 C1 2.914(7) .
O1 C1 1.260(9) .
O2 C8 1.259(8) .
O3 C15 1.249(8) .
O4 C15 1.261(8) 2_556
O5 C8 1.242(8) 2_546
O6 C1 1.279(8) 2_546
O6 Dy1 2.772(5) 2_546
O7 C1A 1.17(3) .
O7 C22 1.276(14) .
O8 C26 1.153(16) .
N1 N1 1.243(11) 3_576
N1 C5 1.424(9) .
N2 N3 1.166(10) 2_656
N2 C12 1.556(12) .
N3 N2 1.166(10) 2_646
N3 C19 1.584(12) .
N4 C22 1.327(19) .
N4 C25 1.473(15) .
N4 C24 1.506(14) .
N5 C26 1.309(18) .
N5 C29 1.42(2) .
N5 C28 1.471(17) .
C1 O6 1.279(8) 2_556
C1 C2 1.497(10) .
C2 C7 1.396(9) .
C2 C3 1.397(10) .
C3 C4 1.371(10) .
C3 H3 0.9300 .
C4 C5 1.405(10) .
C4 H4 0.9300 .
C5 C6 1.408(11) .
C6 C7 1.381(10) .
C6 H6 0.9300 .
C7 H7 0.9300 .
C8 O5 1.242(8) 2_556
C8 C9 1.513(9) .
C9 C14 1.347(11) .
C9 C10 1.396(12) .
C10 C11 1.391(11) .
C10 H10 0.9300 .
C11 C12 1.339(14) .
C11 H11 0.9300 .
C12 C13 1.383(15) .
C13 C14 1.418(12) .
C13 H13 0.9300 .
C14 H14 0.9300 .
C15 O4 1.261(8) 2_546
C15 C16 1.498(9) .
C16 C21 1.376(11) .
C16 C17 1.396(11) .
C17 C18 1.427(11) .
C17 H17 0.9300 .
C18 C19 1.373(14) .
C18 H18 0.9300 .
C19 C20 1.342(14) .
C20 C21 1.397(12) .
C20 H20 0.9300 .
C21 H21 0.9300 .
C22 C23 1.548(17) .
C23 N6 1.59(3) .
C23 H23A 0.9600 .
C23 H23B 0.9600 .
C23 H23C 0.9600 .
C23 H23D 0.9600 .
C23 H23E 0.9600 .
C23 H23F 0.9600 .
C24 N6 1.53(3) .
C24 H24A 0.9600 .
C24 H24B 0.9600 .
C24 H24C 0.9600 .
C24 H24D 0.9600 .
C24 H24E 0.9600 .
C24 H24F 0.9600 .
C25 C1A 1.69(3) .
C25 H25A 0.9600 .
C25 H25B 0.9600 .
C25 H25C 0.9600 .
C25 H25D 0.9600 .
C25 H25E 0.9600 .
C25 H25F 0.9600 .
C26 C27 1.54(2) .
C27 H27A 0.9600 .
C27 H27B 0.9600 .
C27 H27C 0.9600 .
C28 H28A 0.9600 .
C28 H28B 0.9600 .
C28 H28C 0.9600 .
C29 H29A 0.9600 .
C29 H29B 0.9600 .
C29 H29C 0.9600 .
N6 C1A 1.30(4) .
